data_1554793
loop_
_publ_author_name
'Fu, Shaomin'
'Yang, Honghao'
'Li, Guoqiang'
'Deng, Yuanfu'
'Jiang, Huanfeng'
'Zeng, Wei'

_publ_section_title
;
 Copper(II)-catalyzed enantioselective intramolecular cyclization of
 N-alkenylureas.
;
_journal_issue 4
_journal_name_full 'Organic letters'
_journal_page_first 1018
_journal_page_last 1021
_journal_paper_doi 10.1021/acs.orglett.5b00131
_journal_volume 17
_journal_year 2015
_chemical_absolute_configuration ad
_chemical_formula_moiety 'C24 H21 I N2 O3 S'
_chemical_formula_sum 'C24 H21 I N2 O3 S'
_chemical_formula_weight 544.39
_space_group_crystal_system orthorhombic
_space_group_IT_number 19
_space_group_name_Hall 'P 2ac 2ab'
_space_group_name_H-M_alt 'P 21 21 21'
_atom_sites_solution_hydrogens geom
_atom_sites_solution_primary direct
_atom_sites_solution_secondary difmap
_audit_creation_date 2014-05-13
_audit_creation_method
;
Olex2 1.2
(compiled 2014.03.20 svn.r2914 for OlexSys, GUI svn.r4816)
;
_cell_angle_alpha 90.00
_cell_angle_beta 90.00
_cell_angle_gamma 90.00
_cell_formula_units_Z 4
_cell_length_a 10.7482(3)
_cell_length_b 12.7229(5)
_cell_length_c 16.1520(7)
_cell_measurement_reflns_used 2742
_cell_measurement_temperature 293
_cell_measurement_theta_max 26.8230
_cell_measurement_theta_min 3.7020
_cell_volume 2208.76(14)
_computing_cell_refinement
;
CrysAlisPro, Agilent Technologies,
Version 1.171.36.32 (release 02-08-2013 CrysAlis171 .NET)
(compiled Aug  2 2013,16:46:58)
;
_computing_data_collection
;
CrysAlisPro, Agilent Technologies,
Version 1.171.36.32 (release 02-08-2013 CrysAlis171 .NET)
(compiled Aug  2 2013,16:46:58)
;
_computing_data_reduction
;
CrysAlisPro, Agilent Technologies,
Version 1.171.36.32 (release 02-08-2013 CrysAlis171 .NET)
(compiled Aug  2 2013,16:46:58)
;
_computing_molecular_graphics 'Olex2 (Dolomanov et al., 2009)'
_computing_publication_material 'Olex2 (Dolomanov et al., 2009)'
_computing_structure_refinement 'ShelXL (Sheldrick, 2008)'
_computing_structure_solution 'ShelXS (Sheldrick, 2008)'
_diffrn_ambient_temperature 293
_diffrn_detector_area_resol_mean 16.0288
_diffrn_measured_fraction_theta_full 0.998
_diffrn_measured_fraction_theta_max 0.888
_diffrn_measurement_device_type 'Gemini S Ultra'
_diffrn_measurement_method '\w scans'
_diffrn_orient_matrix_UB_11 0.0389156000
_diffrn_orient_matrix_UB_12 0.0358708000
_diffrn_orient_matrix_UB_13 -0.0214150000
_diffrn_orient_matrix_UB_21 0.0275290000
_diffrn_orient_matrix_UB_22 0.0153071000
_diffrn_orient_matrix_UB_23 0.0380559000
_diffrn_orient_matrix_UB_31 0.0456501000
_diffrn_orient_matrix_UB_32 -0.0398174000
_diffrn_orient_matrix_UB_33 -0.0046946000
_diffrn_radiation_monochromator graphite
_diffrn_radiation_type MoK\a
_diffrn_radiation_wavelength 0.71073
_diffrn_reflns_av_R_equivalents 0.0260
_diffrn_reflns_av_unetI/netI 0.0444
_diffrn_reflns_limit_h_max 14
_diffrn_reflns_limit_h_min -14
_diffrn_reflns_limit_k_max 17
_diffrn_reflns_limit_k_min -16
_diffrn_reflns_limit_l_max 22
_diffrn_reflns_limit_l_min -16
_diffrn_reflns_number 11320
_diffrn_reflns_theta_full 26.00
_diffrn_reflns_theta_max 30.15
_diffrn_reflns_theta_min 2.99
_diffrn_source 'Enhance (Mo) X-ray Source'
_exptl_absorpt_coefficient_mu 1.573
_exptl_absorpt_correction_T_max 1.00000
_exptl_absorpt_correction_T_min 0.95570
_exptl_absorpt_correction_type multi-scan
_exptl_absorpt_process_details
;
CrysAlisPro, Agilent Technologies,
Version 1.171.36.32 (release 02-08-2013 CrysAlis171 .NET)
(compiled Aug  2 2013,16:46:58)
Empirical absorption correction using spherical harmonics,
 implemented in SCALE3 ABSPACK scaling algorithm.
;
_exptl_crystal_colour 'clear light colourless'
_exptl_crystal_colour_lustre clear
_exptl_crystal_colour_modifier light
_exptl_crystal_colour_primary colourless
_exptl_crystal_density_diffrn 1.637
_exptl_crystal_density_method 'not measured'
_exptl_crystal_description block
_exptl_crystal_F_000 1088
_exptl_crystal_size_max 0.28
_exptl_crystal_size_mid 0.25
_exptl_crystal_size_min 0.2
_refine_diff_density_max 0.585
_refine_diff_density_min -0.746
_refine_diff_density_rms 0.068
_refine_ls_abs_structure_details 'Flack H D (1983), Acta Cryst. A39, 876-881'
_refine_ls_abs_structure_Flack -0.020(17)
_refine_ls_extinction_method none
_refine_ls_goodness_of_fit_ref 1.021
_refine_ls_hydrogen_treatment constr
_refine_ls_matrix_type full
_refine_ls_number_parameters 280
_refine_ls_number_reflns 5530
_refine_ls_number_restraints 0
_refine_ls_restrained_S_all 1.021
_refine_ls_R_factor_all 0.0649
_refine_ls_R_factor_gt 0.0416
_refine_ls_shift/su_max 0.001
_refine_ls_shift/su_mean 0.000
_refine_ls_structure_factor_coef Fsqd
_refine_ls_weighting_details 'calc w=1/[\s^2^(Fo^2^)+(0.0299P)^2^+0.5581P] where P=(Fo^2^+2Fc^2^)/3'
_refine_ls_weighting_scheme calc
_refine_ls_wR_factor_gt 0.0732
_refine_ls_wR_factor_ref 0.0828
_reflns_number_gt 4158
_reflns_number_total 5530
_reflns_threshold_expression >2sigma(I)
_cod_data_source_file ol5b00131_si_002.cif
_cod_data_source_block zengwei_1116_fu
_cod_original_cell_volume 2208.77(14)
_cod_database_code 1554793
_chemical_oxdiff_formula CHNOCl
_reflns_odcompleteness_completeness 99.71
_reflns_odcompleteness_iscentric 1
_reflns_odcompleteness_theta 27.01
_olex2_refinement_description
;
1. Fixed Uiso
 At 1.2 times of:
  All C(H) groups, All C(H,H) groups
2.a Ternary CH refined with riding coordinates:
 C2(H2)
2.b Secondary CH2 refined with riding coordinates:
 C1(H1A,H1B), C5(H5A,H5B), C3(H3A,H3B)
2.c Aromatic/amide H refined with riding coordinates:
 C21(H21), C9(H9), C20(H20), C11(H11), C24(H24), C14(H14), C12(H12), C23(H23),
 C8(H8), C17(H17), C18(H18), C22(H22), C16(H16), C15(H15)
;

loop_
_space_group_symop_id
_space_group_symop_operation_xyz
1 'x, y, z'
2 '-x+1/2, -y, z+1/2'
3 'x+1/2, -y+1/2, -z'
4 '-x, y+1/2, -z+1/2'

loop_
_atom_site_label
_atom_site_type_symbol
_atom_site_fract_x
_atom_site_fract_y
_atom_site_fract_z
_atom_site_U_iso_or_equiv
_atom_site_adp_type
_atom_site_occupancy
_atom_site_calc_flag
_atom_site_refinement_flags_posn
I1 I 0.78789(3) 0.60153(3) 0.21868(2) 0.07296(13) Uani 1 d .
S1 S 1.29100(9) 0.81229(6) 0.38243(5) 0.03659(19) Uani 1 d .
C7 C 1.1545(3) 0.7592(3) 0.3402(2) 0.0340(8) Uani 1 d .
N2 N 1.3775(3) 0.7125(2) 0.41235(18) 0.0371(7) Uani 1 d .
C21 C 1.2516(4) 0.4115(3) 0.2155(2) 0.0530(10) Uani 1 d .
H21 H 1.2679 0.4021 0.1595 0.064 Uiso 1 calc R
C4 C 1.4345(3) 0.4053(3) 0.4176(2) 0.0356(8) Uani 1 d .
C9 C 1.0399(4) 0.7032(3) 0.2216(3) 0.0498(9) Uani 1 d .
H9 H 1.0336 0.6940 0.1647 0.060 Uiso 1 calc R
C20 C 1.3475(4) 0.4044(3) 0.2725(2) 0.0428(8) Uani 1 d .
H20 H 1.4277 0.3899 0.2541 0.051 Uiso 1 calc R
O1 O 1.2463(2) 0.6501(2) 0.51688(15) 0.0478(7) Uani 1 d .
C10 C 0.9431(3) 0.6730(3) 0.2719(3) 0.0424(9) Uani 1 d .
C11 C 0.9495(3) 0.6864(3) 0.3565(3) 0.0424(9) Uani 1 d .
H11 H 0.8833 0.6667 0.3901 0.051 Uiso 1 calc R
C24 C 1.2056(4) 0.4381(3) 0.3806(2) 0.0432(8) Uani 1 d .
H24 H 1.1881 0.4467 0.4366 0.052 Uiso 1 calc R
C14 C 1.5479(4) 0.2366(3) 0.3828(3) 0.0555(11) Uani 1 d .
H14 H 1.5975 0.2746 0.3464 0.067 Uiso 1 calc R
C12 C 1.0560(3) 0.7297(3) 0.3906(2) 0.0389(9) Uani 1 d .
H12 H 1.0615 0.7392 0.4476 0.047 Uiso 1 calc R
N1 N 1.4332(3) 0.5710(2) 0.48326(18) 0.0395(7) Uani 1 d .
C1 C 1.4678(4) 0.6601(3) 0.3574(3) 0.0440(10) Uani 1 d .
H1A H 1.5286 0.7094 0.3358 0.053 Uiso 1 calc R
H1B H 1.4267 0.6249 0.3117 0.053 Uiso 1 calc R
C13 C 1.4581(4) 0.2889(3) 0.4287(2) 0.0398(9) Uani 1 d .
C19 C 1.3261(3) 0.4185(3) 0.3566(2) 0.0323(8) Uani 1 d .
C6 C 1.3417(4) 0.6431(3) 0.4767(2) 0.0394(9) Uani 1 d .
C23 C 1.1102(4) 0.4455(3) 0.3241(3) 0.0536(11) Uani 1 d .
H23 H 1.0297 0.4595 0.3422 0.064 Uiso 1 calc R
C8 C 1.1452(4) 0.7467(3) 0.2545(2) 0.0476(10) Uani 1 d .
H8 H 1.2100 0.7677 0.2201 0.057 Uiso 1 calc R
C17 C 1.4027(5) 0.1202(4) 0.4863(3) 0.0638(13) Uani 1 d .
H17 H 1.3524 0.0811 0.5216 0.077 Uiso 1 calc R
C18 C 1.3851(4) 0.2283(3) 0.4803(3) 0.0503(10) Uani 1 d .
H18 H 1.3231 0.2602 0.5116 0.060 Uiso 1 calc R
C5 C 1.4098(4) 0.4601(3) 0.5020(2) 0.0447(10) Uani 1 d .
H5A H 1.3247 0.4492 0.5202 0.054 Uiso 1 calc R
H5B H 1.4662 0.4345 0.5444 0.054 Uiso 1 calc R
C22 C 1.1330(5) 0.4323(3) 0.2414(3) 0.0530(11) Uani 1 d .
H22 H 1.0685 0.4375 0.2032 0.064 Uiso 1 calc R
O2 O 1.3606(2) 0.85963(19) 0.31694(16) 0.0459(6) Uani 1 d .
O3 O 1.2606(2) 0.87094(19) 0.45463(16) 0.0503(7) Uani 1 d .
C2 C 1.5272(3) 0.5815(3) 0.4170(2) 0.0422(9) Uani 1 d .
H2 H 1.6042 0.6109 0.4398 0.051 Uiso 1 calc R
C3 C 1.5494(3) 0.4683(3) 0.3890(3) 0.0419(9) Uani 1 d .
H3A H 1.6244 0.4404 0.4141 0.050 Uiso 1 calc R
H3B H 1.5579 0.4649 0.3293 0.050 Uiso 1 calc R
C16 C 1.4923(5) 0.0711(3) 0.4415(3) 0.0610(13) Uani 1 d .
H16 H 1.5036 -0.0011 0.4459 0.073 Uiso 1 calc R
C15 C 1.5657(5) 0.1293(3) 0.3898(3) 0.0630(13) Uani 1 d .
H15 H 1.6279 0.0966 0.3591 0.076 Uiso 1 calc R

loop_
_atom_site_aniso_label
_atom_site_aniso_U_11
_atom_site_aniso_U_22
_atom_site_aniso_U_33
_atom_site_aniso_U_23
_atom_site_aniso_U_13
_atom_site_aniso_U_12
I1 0.05092(16) 0.0799(2) 0.0880(2) -0.02412(19) -0.01485(17) -0.01118(18)
S1 0.0340(4) 0.0351(4) 0.0407(5) -0.0044(4) 0.0043(4) -0.0024(4)
C7 0.0293(18) 0.0357(18) 0.037(2) -0.0045(15) 0.0050(15) -0.0012(16)
N2 0.0354(16) 0.0415(17) 0.0345(16) -0.0006(14) 0.0049(13) 0.0015(15)
C21 0.081(3) 0.049(2) 0.0292(18) -0.0024(19) -0.008(2) -0.010(2)
C4 0.0384(18) 0.0384(18) 0.0299(17) 0.0002(16) -0.0007(14) 0.0032(18)
C9 0.055(2) 0.056(2) 0.038(2) -0.010(2) -0.006(2) 0.000(2)
C20 0.0456(19) 0.0469(19) 0.0358(19) -0.0052(19) 0.0042(17) -0.003(2)
O1 0.0515(17) 0.0628(16) 0.0291(13) 0.0018(12) 0.0106(12) 0.0042(13)
C10 0.0364(19) 0.0370(19) 0.054(2) -0.0076(18) -0.0017(19) 0.0023(16)
C11 0.0332(19) 0.041(2) 0.053(2) -0.0045(19) 0.0107(17) -0.0015(18)
C24 0.042(2) 0.052(2) 0.0359(18) -0.0043(17) 0.0025(19) 0.007(2)
C14 0.062(3) 0.046(2) 0.058(3) 0.006(2) 0.004(2) 0.010(2)
C12 0.041(2) 0.041(2) 0.035(2) -0.0058(17) 0.0054(17) 0.0040(18)
N1 0.0463(18) 0.0417(18) 0.0306(16) -0.0024(13) -0.0027(14) 0.0013(15)
C1 0.041(2) 0.044(2) 0.047(2) 0.0008(18) 0.0113(18) -0.0018(18)
C13 0.042(2) 0.042(2) 0.035(2) -0.0001(17) -0.0105(16) 0.0057(19)
C19 0.0400(19) 0.0278(16) 0.0292(17) -0.0002(14) 0.0004(14) 0.0009(15)
C6 0.045(2) 0.045(2) 0.0283(18) -0.0084(16) -0.0051(17) 0.0014(19)
C23 0.033(2) 0.051(2) 0.077(3) -0.005(2) -0.010(2) 0.0078(19)
C8 0.045(2) 0.057(2) 0.041(2) -0.0038(18) 0.0066(18) -0.004(2)
C17 0.069(3) 0.051(3) 0.071(3) 0.018(2) -0.008(3) -0.005(3)
C18 0.049(2) 0.051(2) 0.051(3) 0.006(2) 0.002(2) 0.001(2)
C5 0.062(3) 0.046(2) 0.0259(19) 0.0021(17) -0.0066(17) 0.006(2)
C22 0.064(3) 0.042(2) 0.053(3) 0.0034(19) -0.023(2) -0.004(2)
O2 0.0395(13) 0.0464(14) 0.0517(15) 0.0069(12) 0.0107(12) -0.0056(12)
O3 0.0518(16) 0.0464(14) 0.0526(15) -0.0185(12) 0.0047(13) -0.0037(13)
C2 0.0315(18) 0.047(2) 0.048(2) -0.0076(18) -0.0054(16) -0.0027(19)
C3 0.0329(19) 0.045(2) 0.047(2) -0.0040(18) -0.0018(17) 0.0042(17)
C16 0.074(3) 0.039(2) 0.070(3) 0.002(2) -0.030(3) 0.006(2)
C15 0.077(3) 0.045(3) 0.068(3) -0.004(2) -0.008(3) 0.020(2)

loop_
_atom_type_symbol
_atom_type_description
_atom_type_scat_dispersion_real
_atom_type_scat_dispersion_imag
_atom_type_scat_source
C C 0.0033 0.0016 'International Tables Vol C Tables 4.2.6.8 and 6.1.1.4'
H H 0.0000 0.0000 'International Tables Vol C Tables 4.2.6.8 and 6.1.1.4'
N N 0.0061 0.0033 'International Tables Vol C Tables 4.2.6.8 and 6.1.1.4'
O O 0.0106 0.0060 'International Tables Vol C Tables 4.2.6.8 and 6.1.1.4'
S S 0.1246 0.1234 'International Tables Vol C Tables 4.2.6.8 and 6.1.1.4'
I I -0.4742 1.8119 'International Tables Vol C Tables 4.2.6.8 and 6.1.1.4'

loop_
_geom_angle_atom_site_label_1
_geom_angle_atom_site_label_2
_geom_angle_atom_site_label_3
_geom_angle
N2 S1 C7 106.80(16)
O2 S1 C7 108.25(17)
O2 S1 N2 104.29(16)
O3 S1 C7 109.18(16)
O3 S1 N2 107.08(16)
O3 S1 O2 120.41(15)
C12 C7 S1 121.0(3)
C12 C7 C8 119.7(4)
C8 C7 S1 119.3(3)
C1 N2 S1 122.9(3)
C6 N2 S1 122.9(3)
C6 N2 C1 109.8(3)
C22 C21 C20 120.2(4)
C13 C4 C19 108.1(3)
C13 C4 C5 111.3(3)
C13 C4 C3 114.2(3)
C19 C4 C5 112.6(3)
C19 C4 C3 111.0(3)
C3 C4 C5 99.6(3)
C8 C9 C10 120.7(4)
C21 C20 C19 121.2(4)
C9 C10 I1 119.0(3)
C9 C10 C11 120.9(4)
C11 C10 I1 120.2(3)
C10 C11 C12 119.0(4)
C19 C24 C23 121.9(3)
C15 C14 C13 121.8(5)
C11 C12 C7 120.3(4)
C6 N1 C5 123.1(3)
C6 N1 C2 112.4(3)
C5 N1 C2 110.7(3)
N2 C1 C2 101.0(3)
C14 C13 C4 121.6(4)
C18 C13 C4 121.5(4)
C18 C13 C14 116.8(4)
C20 C19 C4 119.2(3)
C24 C19 C4 123.7(3)
C24 C19 C20 117.0(3)
O1 C6 N2 125.0(3)
O1 C6 N1 128.5(4)
N1 C6 N2 106.5(3)
C22 C23 C24 120.3(4)
C9 C8 C7 119.3(4)
C16 C17 C18 121.0(5)
C13 C18 C17 121.1(4)
N1 C5 C4 102.7(3)
C21 C22 C23 119.3(4)
N1 C2 C1 103.2(3)
N1 C2 C3 103.7(3)
C3 C2 C1 119.7(3)
C2 C3 C4 106.0(3)
C17 C16 C15 119.1(4)
C16 C15 C14 120.3(5)

loop_
_geom_bond_atom_site_label_1
_geom_bond_atom_site_label_2
_geom_bond_distance
I1 C10 2.085(4)
S1 C7 1.753(4)
S1 N2 1.646(3)
S1 O2 1.429(3)
S1 O3 1.423(3)
C7 C12 1.387(5)
C7 C8 1.398(5)
N2 C1 1.475(5)
N2 C6 1.417(5)
C21 C20 1.385(5)
C21 C22 1.367(6)
C4 C13 1.514(5)
C4 C19 1.534(5)
C4 C5 1.555(5)
C4 C3 1.542(5)
C9 C10 1.374(5)
C9 C8 1.367(6)
C20 C19 1.389(5)
O1 C6 1.217(4)
C10 C11 1.379(6)
C11 C12 1.385(5)
C24 C19 1.375(5)
C24 C23 1.376(5)
C14 C13 1.387(6)
C14 C15 1.383(5)
N1 C6 1.349(5)
N1 C5 1.465(5)
N1 C2 1.477(5)
C1 C2 1.529(5)
C13 C18 1.381(6)
C23 C22 1.369(6)
C17 C18 1.391(6)
C17 C16 1.357(7)
C2 C3 1.528(5)
C16 C15 1.367(6)

loop_
_geom_torsion_atom_site_label_1
_geom_torsion_atom_site_label_2
_geom_torsion_atom_site_label_3
_geom_torsion_atom_site_label_4
_geom_torsion
I1 C10 C11 C12 177.1(3)
S1 C7 C12 C11 -179.0(3)
S1 C7 C8 C9 178.6(3)
S1 N2 C1 C2 175.8(2)
S1 N2 C6 O1 -1.1(5)
S1 N2 C6 N1 179.2(2)
C7 S1 N2 C1 89.0(3)
C7 S1 N2 C6 -65.0(3)
N2 S1 C7 C12 83.1(3)
N2 S1 C7 C8 -97.0(3)
N2 C1 C2 N1 21.4(3)
N2 C1 C2 C3 135.9(3)
C21 C20 C19 C4 177.5(4)
C21 C20 C19 C24 1.0(5)
C4 C13 C18 C17 176.1(4)
C9 C10 C11 C12 -0.8(6)
C20 C21 C22 C23 -0.3(6)
C10 C9 C8 C7 0.7(6)
C10 C11 C12 C7 0.0(6)
C24 C23 C22 C21 0.2(6)
C14 C13 C18 C17 0.8(6)
C12 C7 C8 C9 -1.5(6)
N1 C2 C3 C4 20.3(4)
C1 N2 C6 O1 -158.1(3)
C1 N2 C6 N1 22.2(4)
C1 C2 C3 C4 -93.9(4)
C13 C4 C19 C20 -76.8(4)
C13 C4 C19 C24 99.5(4)
C13 C4 C5 N1 160.8(3)
C13 C4 C3 C2 -155.9(3)
C13 C14 C15 C16 1.4(7)
C19 C4 C13 C14 95.3(4)
C19 C4 C13 C18 -79.7(4)
C19 C4 C5 N1 -77.7(4)
C19 C4 C3 C2 81.7(4)
C19 C24 C23 C22 0.6(6)
C6 N2 C1 C2 -27.2(4)
C6 N1 C5 C4 107.0(4)
C6 N1 C2 C1 -10.0(4)
C6 N1 C2 C3 -135.4(3)
C23 C24 C19 C4 -177.5(4)
C23 C24 C19 C20 -1.2(6)
C8 C7 C12 C11 1.1(6)
C8 C9 C10 I1 -177.5(3)
C8 C9 C10 C11 0.4(6)
C17 C16 C15 C14 -0.6(7)
C18 C17 C16 C15 -0.1(7)
C5 C4 C13 C14 -140.5(4)
C5 C4 C13 C18 44.5(5)
C5 C4 C19 C20 159.9(3)
C5 C4 C19 C24 -23.9(5)
C5 C4 C3 C2 -37.2(4)
C5 N1 C6 N2 -143.3(3)
C5 N1 C6 O1 37.0(5)
C5 N1 C2 C1 131.9(3)
C5 N1 C2 C3 6.4(4)
C22 C21 C20 C19 -0.3(6)
O2 S1 C7 C12 -165.1(3)
O2 S1 C7 C8 14.7(4)
O2 S1 N2 C1 -25.5(3)
O2 S1 N2 C6 -179.5(3)
O3 S1 C7 C12 -32.3(4)
O3 S1 C7 C8 147.5(3)
O3 S1 N2 C1 -154.2(3)
O3 S1 N2 C6 51.8(3)
C2 N1 C6 N2 -6.9(4)
C2 N1 C6 O1 173.4(3)
C2 N1 C5 C4 -30.0(4)
C3 C4 C13 C14 -28.7(5)
C3 C4 C13 C18 156.2(3)
C3 C4 C19 C20 49.1(4)
C3 C4 C19 C24 -134.6(3)
C3 C4 C5 N1 40.0(3)
C16 C17 C18 C13 0.0(7)
C15 C14 C13 C4 -176.8(4)
C15 C14 C13 C18 -1.5(6)
